data_7064382
loop_
_publ_author_name
'Gou, Yan'
'Wang, Jing'
'Li, Na'
'Hou, Shanling'
'Cheng, Yang'
'Li, Yuming'

_publ_section_title
;
 DBU-mediated [3+2] annulation of 3-hydroxyisoindolinones with
 vinylsulfonium salts: an efficient approach to functionalized
 oxazolo[2,3-a]isoindolones
;
_journal_issue 18
_journal_name_full 'New Journal of Chemistry'
_journal_page_first 7609
_journal_page_last 7613
_journal_paper_doi 10.1039/D6NJ00608F
_journal_volume 50
_journal_year 2026
_chemical_formula_moiety 'C18 H17 N O4'
_chemical_formula_sum 'C18 H17 N O4'
_chemical_formula_weight 311.32
_space_group_crystal_system triclinic
_space_group_IT_number 2
_space_group_name_Hall '-P 1'
_space_group_name_H-M_alt 'P -1'
_atom_sites_solution_hydrogens geom
_atom_sites_solution_primary dual
_audit_creation_date 2025-01-15
_audit_creation_method
;
Olex2 1.2
(compiled 2018.05.29 svn.r3508 for OlexSys, GUI svn.r5506)
;
_audit_update_record
;
2025-01-15 deposited with the CCDC.	2026-04-07 downloaded from the CCDC.
;
_cell_angle_alpha 112.254(4)
_cell_angle_beta 110.239(4)
_cell_angle_gamma 97.809(4)
_cell_formula_units_Z 2
_cell_length_a 8.4269(8)
_cell_length_b 10.2708(11)
_cell_length_c 10.7625(12)
_cell_measurement_reflns_used 3529
_cell_measurement_temperature 293(2)
_cell_measurement_theta_max 28.9350
_cell_measurement_theta_min 3.1630
_cell_volume 769.74(15)
_computing_molecular_graphics 'Olex2 (Dolomanov et al., 2009)'
_computing_publication_material 'Olex2 (Dolomanov et al., 2009)'
_computing_structure_refinement 'XL (Sheldrick, 2008)'
_computing_structure_solution 'ShelXT (Sheldrick, 2015)'
_diffrn_ambient_temperature 293.0
_diffrn_measured_fraction_theta_full 0.987
_diffrn_measured_fraction_theta_max 0.987
_diffrn_measurement_device_type 'CCD area detector'
_diffrn_measurement_method 'phi and omega scans'
_diffrn_radiation_monochromator graphite
_diffrn_radiation_type MoK\a
_diffrn_radiation_wavelength 0.71073
_diffrn_reflns_av_R_equivalents 0.0326
_diffrn_reflns_av_unetI/netI 0.0474
_diffrn_reflns_Laue_measured_fraction_full 0.987
_diffrn_reflns_Laue_measured_fraction_max 0.987
_diffrn_reflns_limit_h_max 10
_diffrn_reflns_limit_h_min -10
_diffrn_reflns_limit_k_max 13
_diffrn_reflns_limit_k_min -12
_diffrn_reflns_limit_l_max 13
_diffrn_reflns_limit_l_min -13
_diffrn_reflns_number 7305
_diffrn_reflns_point_group_measured_fraction_full 0.987
_diffrn_reflns_point_group_measured_fraction_max 0.987
_diffrn_reflns_theta_full 25.242
_diffrn_reflns_theta_max 27.518
_diffrn_reflns_theta_min 2.269
_exptl_absorpt_coefficient_mu 0.095
_exptl_absorpt_correction_type none
_exptl_crystal_density_diffrn 1.343
_exptl_crystal_description block
_exptl_crystal_F_000 328
_refine_diff_density_max 0.228
_refine_diff_density_min -0.160
_refine_diff_density_rms 0.033
_refine_ls_extinction_method none
_refine_ls_goodness_of_fit_ref 0.751
_refine_ls_hydrogen_treatment constr
_refine_ls_matrix_type full
_refine_ls_number_parameters 210
_refine_ls_number_reflns 3503
_refine_ls_number_restraints 0
_refine_ls_restrained_S_all 0.751
_refine_ls_R_factor_all 0.0714
_refine_ls_R_factor_gt 0.0487
_refine_ls_shift/su_max 0.000
_refine_ls_shift/su_mean 0.000
_refine_ls_structure_factor_coef Fsqd
_refine_ls_weighting_details 'w=1/[\s^2^(Fo^2^)+(0.1090P)^2^+0.4167P] where P=(Fo^2^+2Fc^2^)/3'
_refine_ls_weighting_scheme calc
_refine_ls_wR_factor_gt 0.1353
_refine_ls_wR_factor_ref 0.1604
_reflns_Friedel_coverage 0.000
_reflns_number_gt 2516
_reflns_number_total 3503
_reflns_threshold_expression 'I > 2\s(I)'
_cod_data_source_file d6nj00608f2.cif
_cod_data_source_block 20250115
_cod_depositor_comments 'Adding full bibliography for 7064382--7064383.cif.'
_cod_original_cell_volume 769.74(14)
_cod_database_code 7064382
_shelx_shelxl_version_number 2014/7
_shelx_space_group_comment
;
The symmetry employed for this shelxl refinement is uniquely defined
by the following loop, which should always be used as a source of
symmetry information in preference to the above space-group names.
They are only intended as comments.
;
_olex2_refinement_description
;
1. Fixed Uiso
 At 1.2 times of:
  All C(H) groups, All C(H,H) groups
 At 1.5 times of:
  All C(H,H,H) groups
2.a Secondary CH2 refined with riding coordinates:
 C8(H8A,H8B), C9(H9A,H9B)
2.b Aromatic/amide H refined with riding coordinates:
 C16(H16), C12(H12), C13(H13), C5(H5), C2(H2), C4(H4), C3(H3)
2.c Idealised Me refined as rotating group:
 C18(H18A,H18B,H18C), C17(H17A,H17B,H17C)
;
_olex2_submission_special_instructions 'No special instructions were received'

loop_
_space_group_symop_operation_xyz
'x, y, z'
'-x, -y, -z'

loop_
_atom_site_label
_atom_site_type_symbol
_atom_site_fract_x
_atom_site_fract_y
_atom_site_fract_z
_atom_site_U_iso_or_equiv
_atom_site_adp_type
_atom_site_occupancy
_atom_site_site_symmetry_order
_atom_site_calc_flag
_atom_site_refinement_flags_posn
_atom_site_refinement_flags_adp
_atom_site_refinement_flags_occupancy
_atom_site_disorder_assembly
_atom_site_disorder_group
O0AA O 0.87981(15) 1.00656(13) 0.64121(13) 0.0442(3) Uani 1 1 d . . . . .
O3 O 0.51135(18) 0.79054(16) 0.07874(14) 0.0582(4) Uani 1 1 d . . . . .
O2 O 0.27515(19) 0.55405(16) -0.00008(15) 0.0646(4) Uani 1 1 d . . . . .
O1 O 0.8997(2) 0.8095(2) 0.91368(17) 0.0813(5) Uani 1 1 d . . . . .
N1 N 0.76877(19) 0.84016(18) 0.70418(16) 0.0468(4) Uani 1 1 d . . . . .
C11 C 0.6651(2) 0.77278(18) 0.43557(17) 0.0363(3) Uani 1 1 d . . . . .
C16 C 0.6604(2) 0.82493(19) 0.33265(18) 0.0396(4) Uani 1 1 d . . . . .
H16 H 0.7464 0.9109 0.3614 0.048 Uiso 1 1 calc R . . . .
C12 C 0.5381(2) 0.6447(2) 0.39184(19) 0.0434(4) Uani 1 1 d . . . . .
H12 H 0.5409 0.6093 0.4601 0.052 Uiso 1 1 calc R . . . .
C15 C 0.5285(2) 0.74961(19) 0.18786(18) 0.0404(4) Uani 1 1 d . . . . .
C6 C 0.9697(2) 0.78499(19) 0.60434(18) 0.0406(4) Uani 1 1 d . . . . .
C7 C 0.8187(2) 0.85084(18) 0.59049(17) 0.0370(4) Uani 1 1 d . . . . .
C14 C 0.3992(2) 0.61946(19) 0.14448(19) 0.0428(4) Uani 1 1 d . . . . .
C18 C 0.6458(3) 0.9134(2) 0.1110(2) 0.0533(5) Uani 1 1 d . . . . .
H18A H 0.6236 0.9245 0.0224 0.080 Uiso 1 1 calc GR . . . .
H18B H 0.7594 0.8977 0.1457 0.080 Uiso 1 1 calc GR . . . .
H18C H 0.6456 1.0012 0.1866 0.080 Uiso 1 1 calc GR . . . .
C13 C 0.4054(2) 0.5677(2) 0.2460(2) 0.0471(4) Uani 1 1 d . . . . .
H13 H 0.3207 0.4809 0.2174 0.057 Uiso 1 1 calc R . . . .
C5 C 1.0609(2) 0.7546(2) 0.5178(2) 0.0535(5) Uani 1 1 d . . . . .
H5 H 1.0343 0.7752 0.4372 0.064 Uiso 1 1 calc R . . . .
C1 C 1.0084(2) 0.7539(2) 0.7237(2) 0.0491(4) Uani 1 1 d . . . . .
C10 C 0.8924(3) 0.8019(2) 0.7964(2) 0.0536(5) Uani 1 1 d . . . . .
C2 C 1.1420(3) 0.6919(2) 0.7624(3) 0.0708(7) Uani 1 1 d . . . . .
H2 H 1.1687 0.6718 0.8434 0.085 Uiso 1 1 calc R . . . .
C17 C 0.1598(3) 0.4120(2) -0.0586(2) 0.0690(6) Uani 1 1 d . . . . .
H17A H 0.0873 0.3762 -0.1630 0.104 Uiso 1 1 calc GR . . . .
H17B H 0.0852 0.4157 -0.0079 0.104 Uiso 1 1 calc GR . . . .
H17C H 0.2279 0.3467 -0.0450 0.104 Uiso 1 1 calc GR . . . .
C8 C 0.7697(3) 1.0682(2) 0.7078(3) 0.0628(6) Uani 1 1 d . . . . .
H8A H 0.6697 1.0765 0.6353 0.075 Uiso 1 1 calc R . . . .
H8B H 0.8371 1.1659 0.7905 0.075 Uiso 1 1 calc R . . . .
C9 C 0.7049(3) 0.9646(3) 0.7618(2) 0.0629(6) Uani 1 1 d . . . . .
H9A H 0.7554 1.0109 0.8697 0.076 Uiso 1 1 calc R . . . .
H9B H 0.5763 0.9337 0.7218 0.076 Uiso 1 1 calc R . . . .
C4 C 1.1945(3) 0.6917(3) 0.5562(3) 0.0772(7) Uani 1 1 d . . . . .
H4 H 1.2589 0.6697 0.5003 0.093 Uiso 1 1 calc R . . . .
C3 C 1.2335(3) 0.6612(3) 0.6766(3) 0.0860(9) Uani 1 1 d . . . . .
H3 H 1.3235 0.6190 0.6996 0.103 Uiso 1 1 calc R . . . .

loop_
_atom_site_aniso_label
_atom_site_aniso_U_11
_atom_site_aniso_U_22
_atom_site_aniso_U_33
_atom_site_aniso_U_23
_atom_site_aniso_U_13
_atom_site_aniso_U_12
O0AA 0.0419(6) 0.0408(6) 0.0455(7) 0.0197(5) 0.0160(5) 0.0082(5)
O3 0.0569(8) 0.0625(9) 0.0425(7) 0.0338(6) 0.0045(6) -0.0015(6)
O2 0.0630(8) 0.0531(8) 0.0459(8) 0.0258(6) -0.0052(6) -0.0065(6)
O1 0.0972(12) 0.0979(13) 0.0481(9) 0.0472(9) 0.0248(8) 0.0044(10)
N1 0.0457(8) 0.0562(9) 0.0380(7) 0.0229(7) 0.0194(6) 0.0071(7)
C11 0.0334(7) 0.0422(9) 0.0352(8) 0.0205(7) 0.0131(6) 0.0130(6)
C16 0.0358(8) 0.0415(9) 0.0394(8) 0.0219(7) 0.0118(6) 0.0072(7)
C12 0.0421(9) 0.0478(10) 0.0434(9) 0.0282(8) 0.0152(7) 0.0094(7)
C15 0.0403(8) 0.0434(9) 0.0381(8) 0.0240(7) 0.0124(7) 0.0109(7)
C6 0.0360(8) 0.0412(9) 0.0380(8) 0.0187(7) 0.0095(6) 0.0084(7)
C7 0.0363(8) 0.0425(9) 0.0341(8) 0.0215(7) 0.0143(6) 0.0079(6)
C14 0.0383(8) 0.0414(9) 0.0384(8) 0.0186(7) 0.0068(7) 0.0081(7)
C18 0.0575(11) 0.0581(11) 0.0533(11) 0.0365(9) 0.0234(9) 0.0126(9)
C13 0.0415(9) 0.0421(9) 0.0497(10) 0.0245(8) 0.0111(7) 0.0028(7)
C5 0.0450(10) 0.0592(12) 0.0477(10) 0.0180(9) 0.0182(8) 0.0154(8)
C1 0.0470(9) 0.0430(9) 0.0448(10) 0.0244(8) 0.0051(7) 0.0046(7)
C10 0.0582(11) 0.0531(11) 0.0413(9) 0.0271(8) 0.0139(8) -0.0023(8)
C2 0.0669(13) 0.0546(12) 0.0711(14) 0.0360(11) 0.0012(11) 0.0170(11)
C17 0.0713(14) 0.0481(12) 0.0495(12) 0.0114(9) 0.0053(10) -0.0034(10)
C8 0.0627(12) 0.0555(12) 0.0685(13) 0.0208(10) 0.0329(11) 0.0240(10)
C9 0.0564(12) 0.0709(14) 0.0562(12) 0.0179(10) 0.0323(10) 0.0166(10)
C4 0.0539(12) 0.0738(16) 0.0796(16) 0.0136(13) 0.0237(12) 0.0278(12)
C3 0.0626(14) 0.0636(15) 0.100(2) 0.0276(14) 0.0057(14) 0.0347(12)

loop_
_atom_type_symbol
_atom_type_description
_atom_type_scat_dispersion_real
_atom_type_scat_dispersion_imag
_atom_type_scat_source
C C 0.0033 0.0016 'International Tables Vol C Tables 4.2.6.8 and 6.1.1.4'
H H 0.0000 0.0000 'International Tables Vol C Tables 4.2.6.8 and 6.1.1.4'
N N 0.0061 0.0033 'International Tables Vol C Tables 4.2.6.8 and 6.1.1.4'
O O 0.0106 0.0060 'International Tables Vol C Tables 4.2.6.8 and 6.1.1.4'

loop_
_geom_angle_atom_site_label_1
_geom_angle_atom_site_label_2
_geom_angle_atom_site_label_3
_geom_angle
_geom_angle_site_symmetry_1
_geom_angle_site_symmetry_3
_geom_angle_publ_flag
C7 O0AA C8 106.04(14) . . ?
C15 O3 C18 117.97(14) . . ?
C14 O2 C17 118.42(15) . . ?
C10 N1 C7 111.44(15) . . ?
C10 N1 C9 122.48(16) . . ?
C9 N1 C7 108.12(15) . . ?
C16 C11 C7 119.48(14) . . ?
C12 C11 C16 119.44(15) . . ?
C12 C11 C7 120.89(14) . . ?
C15 C16 C11 120.43(15) . . ?
C11 C12 C13 120.52(15) . . ?
O3 C15 C16 125.31(15) . . ?
O3 C15 C14 114.98(14) . . ?
C16 C15 C14 119.72(15) . . ?
C5 C6 C7 129.60(16) . . ?
C5 C6 C1 121.60(17) . . ?
C1 C6 C7 108.79(15) . . ?
O0AA C7 N1 103.37(13) . . ?
O0AA C7 C11 111.75(12) . . ?
O0AA C7 C6 111.52(13) . . ?
N1 C7 C11 112.97(13) . . ?
N1 C7 C6 103.00(13) . . ?
C6 C7 C11 113.49(13) . . ?
O2 C14 C15 115.12(15) . . ?
O2 C14 C13 125.23(16) . . ?
C13 C14 C15 119.64(15) . . ?
C14 C13 C12 120.25(16) . . ?
C6 C5 C4 117.1(2) . . ?
C6 C1 C10 109.06(16) . . ?
C6 C1 C2 121.3(2) . . ?
C2 C1 C10 129.6(2) . . ?
O1 C10 N1 124.9(2) . . ?
O1 C10 C1 128.8(2) . . ?
N1 C10 C1 106.32(15) . . ?
C3 C2 C1 117.4(2) . . ?
O0AA C8 C9 106.97(16) . . ?
N1 C9 C8 102.92(15) . . ?
C3 C4 C5 121.1(2) . . ?
C2 C3 C4 121.5(2) . . ?

loop_
_geom_bond_atom_site_label_1
_geom_bond_atom_site_label_2
_geom_bond_distance
_geom_bond_site_symmetry_2
_geom_bond_publ_flag
O0AA C7 1.429(2) . ?
O0AA C8 1.432(2) . ?
O3 C15 1.360(2) . ?
O3 C18 1.416(2) . ?
O2 C14 1.363(2) . ?
O2 C17 1.402(2) . ?
O1 C10 1.214(2) . ?
N1 C7 1.460(2) . ?
N1 C10 1.384(3) . ?
N1 C9 1.458(3) . ?
C11 C16 1.393(2) . ?
C11 C12 1.377(2) . ?
C11 C7 1.520(2) . ?
C16 C15 1.385(2) . ?
C12 C13 1.394(2) . ?
C15 C14 1.404(2) . ?
C6 C7 1.510(2) . ?
C6 C5 1.376(3) . ?
C6 C1 1.381(2) . ?
C14 C13 1.374(2) . ?
C5 C4 1.391(3) . ?
C1 C10 1.475(3) . ?
C1 C2 1.385(3) . ?
C2 C3 1.373(4) . ?
C8 C9 1.516(3) . ?
C4 C3 1.387(4) . ?
